data_2237227
loop_
_publ_author_name
'Mafud, Ana C.'
'Oliviera, Milene A. R.'
'Gambardella, Maria T. P.'

_publ_section_title
;
 \m-Azido-\k^2^<i>N</i>^1^:<i>N</i>^1^-\m-chlorido-bis[(2-chloro-3-dimethylamino-1-phenylprop-1-en-1-yl-\k^2^<i>C</i>^1^,<i>N</i>)palladium(II)]
 chloroform monosolvate
;
_journal_coeditor_code SU2528
_journal_issue 1
_journal_name_full 'Acta Crystallographica Section E'
_journal_page_first m15
_journal_paper_doi 10.1107/S1600536812047927
_journal_volume 69
_journal_year 2013
_chemical_formula_iupac '[Pd2  (C11 H13 Cl N)2 Cl (N3)], C H Cl3'
_chemical_formula_moiety 'C22 H26 Cl3 N5 Pd2, C H Cl3'
_chemical_formula_sum 'C23 H27 Cl6 N5 Pd2'
_chemical_formula_weight 799
_chemical_name_systematic
;
\m-Azido-\k^2^<i>N</i>^1^:<i>N</i>^1^-\m-chlorido-bis[(2-chloro-3-
dimethylamino-1-phenylprop-1-en-1-yl-\k^2^<i>C</i>^1^,<i>N</i>)palladium(II)]
chloroform monosolvate
;
_space_group_IT_number 14
_symmetry_cell_setting monoclinic
_symmetry_space_group_name_Hall '-P 2ybc'
_symmetry_space_group_name_H-M 'P 1 21/c 1'
_atom_sites_solution_hydrogens geom
_atom_sites_solution_primary direct
_atom_sites_solution_secondary difmap
_audit_creation_method 'WinGX routine CIF_UPDATE'
_cell_angle_alpha 90
_cell_angle_beta 97.14(2)
_cell_angle_gamma 90
_cell_formula_units_Z 4
_cell_length_a 15.416(3)
_cell_length_b 11.474(3)
_cell_length_c 17.094(4)
_cell_measurement_reflns_used 15
_cell_measurement_temperature 293(2)
_cell_measurement_theta_max 10.8
_cell_measurement_theta_min 3.5
_cell_volume 3000.2(12)
_computing_cell_refinement 'CAD-4 EXPRESS (Enraf--Nonius, 1994)'
_computing_data_collection 'CAD-4 EXPRESS (Enraf--Nonius, 1994)'
_computing_data_reduction 'XCAD4 (Harms & Wocadlo, 1995)'
_computing_molecular_graphics 'ORTEP-3 for Windows (Farrugia, 2012)'
_computing_publication_material 'WinGX (Farrugia, 2012)'
_computing_structure_refinement 'SHELXL97 (Sheldrick, 2008)'
_computing_structure_solution 'SHELXS97 (Sheldrick, 2008)'
_diffrn_ambient_temperature 293(2)
_diffrn_measured_fraction_theta_full 0.998
_diffrn_measured_fraction_theta_max 0.998
_diffrn_measurement_device_type 'Enraf--Nonius TurboCAD4'
_diffrn_measurement_method 'non-profiled omega scans'
_diffrn_radiation_monochromator graphite
_diffrn_radiation_type MoK\a
_diffrn_radiation_wavelength 0.71073
_diffrn_reflns_av_R_equivalents 0.0656
_diffrn_reflns_limit_h_max 0
_diffrn_reflns_limit_h_min -20
_diffrn_reflns_limit_k_max 15
_diffrn_reflns_limit_k_min 0
_diffrn_reflns_limit_l_max 22
_diffrn_reflns_limit_l_min -22
_diffrn_reflns_number 7536
_diffrn_reflns_theta_full 28.05
_diffrn_reflns_theta_max 28.05
_diffrn_reflns_theta_min 2.89
_diffrn_standards_decay_% 1
_diffrn_standards_interval_time 120
_diffrn_standards_number 3
_exptl_absorpt_coefficient_mu 1.756
_exptl_absorpt_correction_T_max 0.8317
_exptl_absorpt_correction_T_min 0.6911
_exptl_absorpt_correction_type psi-scan
_exptl_absorpt_process_details '(North <i>et al.</i>, 1968)'
_exptl_crystal_colour red
_exptl_crystal_density_diffrn 1.769
_exptl_crystal_density_method 'not measured'
_exptl_crystal_description prism
_exptl_crystal_F_000 1576
_exptl_crystal_size_max 0.2
_exptl_crystal_size_mid 0.1
_exptl_crystal_size_min 0.1
_refine_diff_density_max 0.748
_refine_diff_density_min -0.595
_refine_ls_extinction_method none
_refine_ls_goodness_of_fit_ref 0.932
_refine_ls_hydrogen_treatment constr
_refine_ls_matrix_type full
_refine_ls_number_parameters 329
_refine_ls_number_reflns 7278
_refine_ls_number_restraints 0
_refine_ls_restrained_S_all 0.932
_refine_ls_R_factor_all 0.2376
_refine_ls_R_factor_gt 0.0634
_refine_ls_shift/su_max 0.001
_refine_ls_shift/su_mean 0.000
_refine_ls_structure_factor_coef Fsqd
_refine_ls_weighting_details 'calc w=1/[\s^2^(Fo^2^)+(0.0614P)^2^] where P=(Fo^2^+2Fc^2^)/3'
_refine_ls_weighting_scheme calc
_refine_ls_wR_factor_ref 0.1697
_reflns_number_gt 2686
_reflns_number_total 7278
_reflns_threshold_expression I>2sigma(I)
_cod_data_source_file su2528.cif
_cod_data_source_block I
_cod_original_sg_symbol_H-M 'P 21/c'
_cod_database_code 2237227
_cod_database_fobs_code 2237227

loop_
_symmetry_equiv_pos_site_id
_symmetry_equiv_pos_as_xyz
1 x,y,z
2 -x,1/2+y,1/2-z
3 -x,-y,-z
4 x,1/2-y,1/2+z

loop_
_atom_site_aniso_label
_atom_site_aniso_U_11
_atom_site_aniso_U_22
_atom_site_aniso_U_33
_atom_site_aniso_U_12
_atom_site_aniso_U_13
_atom_site_aniso_U_23
Pd1 0.0517(5) 0.0582(5) 0.0388(4) -0.0015(5) 0.0081(3) -0.0009(4)
Pd2 0.0481(5) 0.0501(5) 0.0452(4) 0.0042(4) 0.0068(3) 0.0059(4)
Cl1 0.0710(19) 0.097(2) 0.0568(16) 0.0006(17) 0.0095(14) 0.0031(15)
Cl2 0.0608(19) 0.135(3) 0.082(2) 0.008(2) 0.0257(16) -0.008(2)
Cl3 0.096(2) 0.083(2) 0.0741(19) 0.0033(19) 0.0066(17) -0.0234(18)
N1 0.063(6) 0.061(7) 0.055(5) 0.017(5) 0.009(4) 0.008(5)
N2 0.078(7) 0.062(7) 0.078(8) -0.001(6) 0.015(6) 0.006(6)
N3 0.099(9) 0.082(9) 0.113(9) 0.000(7) 0.021(7) 0.025(7)
N4 0.072(6) 0.057(6) 0.040(4) -0.001(5) 0.011(4) 0.001(4)
N5 0.063(6) 0.052(6) 0.049(5) 0.008(5) -0.005(4) 0.011(4)
C1A 0.054(6) 0.050(7) 0.054(6) -0.005(5) 0.012(5) 0.008(5)
C1B 0.065(7) 0.045(6) 0.038(5) -0.004(5) 0.010(5) -0.004(4)
C2A 0.058(7) 0.078(9) 0.060(7) 0.000(6) -0.010(5) -0.011(6)
C2B 0.097(9) 0.074(9) 0.049(6) -0.004(7) 0.013(6) 0.012(6)
C3A 0.079(9) 0.139(13) 0.070(8) -0.015(10) -0.017(7) -0.027(10)
C3B 0.185(17) 0.083(10) 0.055(8) 0.015(12) 0.024(10) 0.025(7)
C4A 0.087(10) 0.157(16) 0.053(8) 0.023(11) -0.003(7) 0.016(10)
C4B 0.171(18) 0.097(12) 0.056(9) 0.053(13) -0.030(11) -0.006(8)
C5A 0.078(9) 0.094(11) 0.095(10) -0.001(8) 0.009(8) 0.031(9)
C5B 0.076(9) 0.128(13) 0.091(10) 0.013(10) -0.011(8) 0.013(10)
C6A 0.072(8) 0.075(9) 0.080(9) -0.015(7) -0.005(7) 0.014(7)
C6B 0.077(9) 0.092(10) 0.071(8) 0.000(7) -0.014(7) 0.006(7)
C7A 0.054(6) 0.053(6) 0.044(5) 0.002(5) 0.010(5) -0.001(5)
C7B 0.037(5) 0.049(7) 0.054(6) 0.003(5) 0.003(4) 0.009(5)
C8A 0.060(7) 0.053(7) 0.065(7) -0.008(6) 0.020(6) -0.004(6)
C8B 0.065(7) 0.061(8) 0.055(6) -0.008(6) 0.002(6) 0.002(6)
C9A 0.065(7) 0.089(9) 0.048(6) 0.002(6) 0.018(6) -0.010(6)
C9B 0.072(8) 0.081(9) 0.074(8) 0.010(7) 0.003(6) -0.004(7)
C10A 0.105(10) 0.074(9) 0.068(8) 0.014(8) 0.020(7) 0.011(7)
C10B 0.109(10) 0.078(9) 0.073(8) 0.044(8) 0.020(7) 0.021(7)
C11A 0.080(8) 0.108(10) 0.050(6) 0.008(8) -0.005(6) 0.004(7)
C11B 0.049(7) 0.101(10) 0.091(9) 0.011(7) 0.002(6) -0.003(8)
Cl4 0.135(3) 0.073(2) 0.108(3) 0.008(2) 0.022(2) 0.015(2)
Cl5 0.145(4) 0.102(3) 0.144(4) 0.046(3) 0.007(3) -0.038(3)
Cl6 0.206(5) 0.143(4) 0.087(3) 0.024(4) 0.004(3) 0.021(3)
C12 0.087(9) 0.066(8) 0.097(9) 0.007(7) 0.022(7) 0.011(7)

loop_
_atom_site_type_symbol
_atom_site_label
_atom_site_fract_x
_atom_site_fract_y
_atom_site_fract_z
_atom_site_U_iso_or_equiv
_atom_site_thermal_displace_type
_atom_site_calc_flag
_atom_site_refinement_flags
_atom_site_occupancy
Pd Pd1 0.74282(5) -0.05511(7) 0.64046(4) 0.0494(3) Uani d . 1.000
Pd Pd2 0.61088(5) 0.04133(7) 0.75721(4) 0.0477(3) Uani d . 1.000
Cl Cl1 0.58807(19) 0.0000(3) 0.61517(15) 0.0748(11) Uani d . 1.000
Cl Cl2 1.00891(19) -0.1565(3) 0.58511(18) 0.0912(14) Uani d . 1.000
Cl Cl3 0.5788(2) 0.2278(3) 0.98230(18) 0.0847(11) Uani d . 1.000
N N1 0.7132(5) -0.0720(8) 0.7541(5) 0.060(3) Uani d . 1.000
N N2 0.7335(7) -0.1516(10) 0.7953(6) 0.072(4) Uani d . 1.000
N N3 0.7551(7) -0.2286(10) 0.8356(7) 0.097(5) Uani d . 1.000
N N4 0.7701(6) -0.0231(7) 0.5275(4) 0.056(3) Uani d . 1.000
N N5 0.5100(6) 0.1623(7) 0.7548(5) 0.056(3) Uani d . 1.000
C C1A 0.9152(6) -0.1204(9) 0.7375(6) 0.052(4) Uani d . 1.000
C C1B 0.6717(7) 0.0011(8) 0.9329(5) 0.049(3) Uani d . 1.000
C C2A 0.9345(6) -0.0278(10) 0.7880(6) 0.067(4) Uani d . 1.000
C C2B 0.6278(8) -0.0717(10) 0.9781(6) 0.073(5) Uani d . 1.000
C C3A 0.9793(8) -0.0472(15) 0.8636(7) 0.098(6) Uani d . 1.000
C C3B 0.6714(13) -0.1406(12) 1.0365(7) 0.107(7) Uani d . 1.000
C C4A 1.0045(9) -0.1571(17) 0.8864(7) 0.100(7) Uani d . 1.000
C C4B 0.7603(14) -0.1320(14) 1.0537(8) 0.112(8) Uani d . 1.000
C C5A 0.9832(8) -0.2477(13) 0.8361(9) 0.089(6) Uani d . 1.000
C C5B 0.8043(9) -0.0626(14) 1.0078(9) 0.100(6) Uani d . 1.000
C C6A 0.9400(8) -0.2308(11) 0.7619(7) 0.077(5) Uani d . 1.000
C C6B 0.7623(8) 0.0030(11) 0.9476(7) 0.082(5) Uani d . 1.000
C C7A 0.8672(6) -0.1010(8) 0.6573(5) 0.050(3) Uani d . 1.000
C C7B 0.6233(6) 0.0737(8) 0.8724(5) 0.047(3) Uani d . 1.000
C C8A 0.9010(7) -0.1115(9) 0.5911(6) 0.058(4) Uani d . 1.000
C C8B 0.5814(7) 0.1672(10) 0.8879(6) 0.061(4) Uani d . 1.000
C C9A 0.8470(7) -0.0941(10) 0.5124(5) 0.066(4) Uani d . 1.000
C C9B 0.5306(7) 0.2395(10) 0.8233(6) 0.076(5) Uani d . 1.000
C C10A 0.7924(8) 0.1028(10) 0.5224(7) 0.082(5) Uani d . 1.000
C C10B 0.4982(8) 0.2349(10) 0.6818(6) 0.086(5) Uani d . 1.000
C C11A 0.6979(7) -0.0499(11) 0.4648(6) 0.080(5) Uani d . 1.000
C C11B 0.4299(7) 0.0972(10) 0.7599(7) 0.081(5) Uani d . 1.000
Cl Cl4 0.8090(3) -0.0041(3) 0.2711(2) 0.1048(16) Uani d . 1.000
Cl Cl5 0.7771(3) 0.2344(3) 0.3010(3) 0.131(2) Uani d . 1.000
Cl Cl6 0.7452(3) 0.1444(4) 0.1462(2) 0.147(2) Uani d . 1.000
C C12 0.8118(8) 0.1356(10) 0.2348(7) 0.082(5) Uani d . 1.000
H H9A1 0.88070 -0.05380 0.47650 0.0800 Uiso c R 1.000
H H9A2 0.82820 -0.16860 0.48940 0.0800 Uiso c R 1.000
H H2A 0.91790 0.04730 0.77210 0.0800 Uiso c R 1.000
H H2B 0.56700 -0.07460 0.96930 0.0880 Uiso c R 1.000
H H9B1 0.47730 0.26910 0.84080 0.0910 Uiso c R 1.000
H H3A 0.99170 0.01500 0.89810 0.1180 Uiso c R 1.000
H H3B 0.64050 -0.19280 1.06410 0.1290 Uiso c R 1.000
H H9B2 0.56550 0.30510 0.80970 0.0910 Uiso c R 1.000
H H4A 1.03600 -0.17020 0.93560 0.1200 Uiso c R 1.000
H H4B 0.78980 -0.17290 1.09580 0.1340 Uiso c R 1.000
H H5A 0.99830 -0.32300 0.85260 0.1070 Uiso c R 1.000
H H5B 0.86500 -0.05930 1.01760 0.1200 Uiso c R 1.000
H H6A 0.92760 -0.29390 0.72820 0.0920 Uiso c R 1.000
H H6B 0.79440 0.04870 0.91660 0.0980 Uiso c R 1.000
H H10A 0.80110 0.12150 0.46920 0.1220 Uiso c R 1.000
H H10B 0.84490 0.11890 0.55700 0.1220 Uiso c R 1.000
H H10C 0.74540 0.14900 0.53770 0.1220 Uiso c R 1.000
H H10D 0.47440 0.18770 0.63790 0.1290 Uiso c R 1.000
H H10E 0.55370 0.26580 0.67200 0.1290 Uiso c R 1.000
H H10F 0.45880 0.29790 0.68860 0.1290 Uiso c R 1.000
H H11A 0.71670 -0.03560 0.41420 0.1210 Uiso c R 1.000
H H11B 0.64860 -0.00120 0.47110 0.1210 Uiso c R 1.000
H H11C 0.68150 -0.13030 0.46850 0.1210 Uiso c R 1.000
H H11D 0.38130 0.15010 0.75590 0.1220 Uiso c R 1.000
H H11E 0.43420 0.05700 0.80940 0.1220 Uiso c R 1.000
H H11F 0.42130 0.04180 0.71760 0.1220 Uiso c R 1.000
H H12 0.87190 0.15450 0.22620 0.0990 Uiso c R 1.000

loop_
_atom_type_symbol
_atom_type_description
_atom_type_scat_dispersion_real
_atom_type_scat_dispersion_imag
_atom_type_scat_source
C C 0.0033 0.0016 'International Tables Vol C Tables 4.2.6.8 and 6.1.1.4'
H H 0 0 'International Tables Vol C Tables 4.2.6.8 and 6.1.1.4'
Cl Cl 0.1484 0.1585 'International Tables Vol C Tables 4.2.6.8 and 6.1.1.4'
N N 0.0061 0.0033 'International Tables Vol C Tables 4.2.6.8 and 6.1.1.4'
Pd Pd -0.9988 1.0072 'International Tables Vol C Tables 4.2.6.8 and 6.1.1.4'

loop_
_geom_angle_atom_site_label_1
_geom_angle_atom_site_label_2
_geom_angle_atom_site_label_3
_geom_angle
_geom_angle_publ_flag
Cl1 Pd1 N1 82.3(2) no
Cl1 Pd1 N4 95.5(3) no
Cl1 Pd1 C7A 178.2(3) no
N1 Pd1 N4 175.1(3) no
N1 Pd1 C7A 99.4(3) no
N4 Pd1 C7A 82.9(4) no
Cl1 Pd2 N1 82.4(3) no
Cl1 Pd2 N5 95.4(2) no
Cl1 Pd2 C7B 177.3(3) no
N1 Pd2 N5 176.4(3) no
N1 Pd2 C7B 99.5(4) no
N5 Pd2 C7B 82.8(4) no
Pd1 Cl1 Pd2 81.89(9) no
Pd1 N1 Pd2 103.1(4) no
Pd1 N1 N2 124.5(8) no
Pd2 N1 N2 128.9(8) no
N1 N2 N3 178.6(12) no
Pd1 N4 C9A 109.0(5) no
Pd1 N4 C10A 107.7(6) no
Pd1 N4 C11A 114.8(7) no
C9A N4 C10A 109.0(9) no
C9A N4 C11A 107.8(7) no
C10A N4 C11A 108.5(8) no
Pd2 N5 C9B 107.4(6) no
Pd2 N5 C10B 113.7(7) no
Pd2 N5 C11B 107.1(6) no
C9B N5 C10B 108.7(8) no
C9B N5 C11B 111.2(8) no
C10B N5 C11B 108.7(9) no
C2A C1A C6A 119.4(10) no
C2A C1A C7A 120.3(9) no
C6A C1A C7A 120.3(9) no
C2B C1B C6B 117.6(10) no
C2B C1B C7B 120.2(10) no
C6B C1B C7B 122.3(9) no
C1A C2A C3A 119.8(11) no
C1B C2B C3B 121.7(13) no
C2A C3A C4A 120.0(13) no
C2B C3B C4B 119.9(14) no
C3A C4A C5A 119.2(12) no
C3B C4B C5B 118.5(14) no
C4A C5A C6A 121.8(14) no
C4B C5B C6B 122.2(14) no
C1A C6A C5A 119.8(12) no
C1B C6B C5B 119.9(11) no
Pd1 C7A C1A 122.4(6) no
Pd1 C7A C8A 112.5(7) no
C1A C7A C8A 125.1(9) no
Pd2 C7B C1B 125.0(7) no
Pd2 C7B C8B 111.6(7) no
C1B C7B C8B 123.5(9) no
Cl2 C8A C7A 124.0(8) no
Cl2 C8A C9A 114.2(7) no
C7A C8A C9A 121.7(10) no
Cl3 C8B C7B 125.6(8) no
Cl3 C8B C9B 112.5(8) no
C7B C8B C9B 121.9(9) no
N4 C9A C8A 106.4(7) no
N5 C9B C8B 106.9(9) no
C1A C2A H2A 120.00 no
C3A C2A H2A 120.00 no
C1B C2B H2B 119.00 no
C3B C2B H2B 119.00 no
C2A C3A H3A 120.00 no
C4A C3A H3A 120.00 no
C2B C3B H3B 120.00 no
C4B C3B H3B 120.00 no
C3A C4A H4A 120.00 no
C5A C4A H4A 120.00 no
C3B C4B H4B 121.00 no
C5B C4B H4B 121.00 no
C4A C5A H5A 119.00 no
C6A C5A H5A 119.00 no
C4B C5B H5B 119.00 no
C6B C5B H5B 119.00 no
C1A C6A H6A 120.00 no
C5A C6A H6A 120.00 no
C1B C6B H6B 120.00 no
C5B C6B H6B 120.00 no
N4 C9A H9A1 110.00 no
N4 C9A H9A2 110.00 no
C8A C9A H9A1 110.00 no
C8A C9A H9A2 110.00 no
H9A1 C9A H9A2 109.00 no
N5 C9B H9B1 110.00 no
N5 C9B H9B2 110.00 no
C8B C9B H9B1 110.00 no
C8B C9B H9B2 110.00 no
H9B1 C9B H9B2 109.00 no
N4 C10A H10A 109.00 no
N4 C10A H10B 109.00 no
N4 C10A H10C 109.00 no
H10A C10A H10B 110.00 no
H10A C10A H10C 109.00 no
H10B C10A H10C 109.00 no
N5 C10B H10D 109.00 no
N5 C10B H10E 109.00 no
N5 C10B H10F 109.00 no
H10D C10B H10E 110.00 no
H10D C10B H10F 109.00 no
H10E C10B H10F 110.00 no
N4 C11A H11A 109.00 no
N4 C11A H11B 109.00 no
N4 C11A H11C 109.00 no
H11A C11A H11B 109.00 no
H11A C11A H11C 110.00 no
H11B C11A H11C 109.00 no
N5 C11B H11D 109.00 no
N5 C11B H11E 109.00 no
N5 C11B H11F 109.00 no
H11D C11B H11E 110.00 no
H11D C11B H11F 109.00 no
H11E C11B H11F 110.00 no
Cl4 C12 Cl5 110.5(7) no
Cl4 C12 Cl6 109.4(7) no
Cl5 C12 Cl6 109.7(7) no
Cl4 C12 H12 109.00 no
Cl5 C12 H12 109.00 no
Cl6 C12 H12 109.00 no

loop_
_geom_bond_atom_site_label_1
_geom_bond_atom_site_label_2
_geom_bond_distance
_geom_bond_publ_flag
Pd1 Cl1 2.454(3) no
Pd1 N1 2.059(8) no
Pd1 N4 2.060(7) no
Pd1 C7A 1.975(9) no
Pd2 Cl1 2.456(3) no
Pd2 N1 2.050(8) no
Pd2 N5 2.081(9) no
Pd2 C7B 1.990(9) no
Cl2 C8A 1.757(11) no
Cl3 C8B 1.762(11) no
Cl4 C12 1.721(12) no
Cl5 C12 1.733(13) no
Cl6 C12 1.724(13) no
N1 N2 1.172(14) no
N2 N3 1.144(16) no
N4 C9A 1.487(14) no
N4 C10A 1.490(14) no
N4 C11A 1.478(13) no
N5 C9B 1.471(14) no
N5 C11B 1.455(14) no
N5 C10B 1.493(14) no
C1A C7A 1.491(13) no
C1A C6A 1.373(16) no
C1A C2A 1.378(15) no
C1B C2B 1.372(15) no
C1B C6B 1.388(16) no
C1B C7B 1.459(13) no
C2A C3A 1.405(16) no
C2B C3B 1.381(18) no
C3A C4A 1.36(2) no
C3B C4B 1.37(3) no
C4A C5A 1.36(2) no
C4B C5B 1.36(2) no
C5A C6A 1.371(19) no
C5B C6B 1.37(2) no
C7A C8A 1.309(14) no
C7B C8B 1.297(15) no
C8A C9A 1.505(14) no
C8B C9B 1.519(15) no
C2A H2A 0.9300 no
C2B H2B 0.9300 no
C3A H3A 0.9300 no
C3B H3B 0.9300 no
C4A H4A 0.9300 no
C4B H4B 0.9300 no
C5A H5A 0.9300 no
C5B H5B 0.9300 no
C6A H6A 0.9300 no
C6B H6B 0.9300 no
C9A H9A1 0.9700 no
C9A H9A2 0.9700 no
C9B H9B2 0.9700 no
C9B H9B1 0.9700 no
C10A H10B 0.9600 no
C10A H10A 0.9600 no
C10A H10C 0.9600 no
C10B H10D 0.9600 no
C10B H10E 0.9600 no
C10B H10F 0.9600 no
C11A H11C 0.9600 no
C11A H11A 0.9600 no
C11A H11B 0.9600 no
C11B H11D 0.9600 no
C11B H11E 0.9600 no
C11B H11F 0.9600 no
C12 H12 0.9800 no

loop_
_geom_hbond_atom_site_label_D
_geom_hbond_atom_site_label_H
_geom_hbond_atom_site_label_A
_geom_hbond_site_symmetry_A
_geom_hbond_distance_DH
_geom_hbond_distance_HA
_geom_hbond_distance_DA
_geom_hbond_angle_DHA
_geom_hbond_publ_flag
C11A H11B Cl1 . 0.96 2.74 3.299(11) 118 yes
C12 H12 Cg1 3_756 0.98 2.77 3.713(13) 163 yes

loop_
_geom_torsion_atom_site_label_1
_geom_torsion_atom_site_label_2
_geom_torsion_atom_site_label_3
_geom_torsion_atom_site_label_4
_geom_torsion
_geom_torsion_publ_flag
N1 Pd1 Cl1 Pd2 21.6(3) no
N4 Pd1 Cl1 Pd2 -153.9(2) no
Cl1 Pd1 N1 Pd2 -26.6(3) no
Cl1 Pd1 N1 N2 133.7(9) no
C7A Pd1 N1 Pd2 154.1(4) no
C7A Pd1 N1 N2 -45.6(10) no
Cl1 Pd1 N4 C9A -155.7(6) no
Cl1 Pd1 N4 C10A 86.2(7) no
Cl1 Pd1 N4 C11A -34.8(7) no
C7A Pd1 N4 C9A 23.4(7) no
C7A Pd1 N4 C10A -94.7(7) no
C7A Pd1 N4 C11A 144.4(8) no
N1 Pd1 C7A C1A -7.9(8) no
N1 Pd1 C7A C8A 172.3(7) no
N4 Pd1 C7A C1A 167.7(8) no
N4 Pd1 C7A C8A -12.1(7) no
N1 Pd2 Cl1 Pd1 -21.7(3) no
N5 Pd2 Cl1 Pd1 155.4(2) no
Cl1 Pd2 N1 Pd1 26.6(3) no
Cl1 Pd2 N1 N2 -132.5(10) no
C7B Pd2 N1 Pd1 -155.4(4) no
C7B Pd2 N1 N2 45.5(11) no
Cl1 Pd2 N5 C9B -155.6(6) no
Cl1 Pd2 N5 C10B -35.3(7) no
Cl1 Pd2 N5 C11B 84.8(7) no
C7B Pd2 N5 C9B 26.5(7) no
C7B Pd2 N5 C10B 146.8(7) no
C7B Pd2 N5 C11B -93.1(7) no
N1 Pd2 C7B C1B -18.8(9) no
N1 Pd2 C7B C8B 162.4(8) no
N5 Pd2 C7B C1B 164.0(9) no
N5 Pd2 C7B C8B -14.8(8) no
Pd1 N4 C9A C8A -28.3(9) no
C10A N4 C9A C8A 88.9(9) no
C11A N4 C9A C8A -153.5(8) no
Pd2 N5 C9B C8B -31.1(9) no
C10B N5 C9B C8B -154.5(9) no
C11B N5 C9B C8B 85.9(10) no
C6A C1A C2A C3A 0.1(15) no
C7A C1A C2A C3A 179.6(9) no
C2A C1A C6A C5A 0.3(17) no
C7A C1A C6A C5A -179.2(10) no
C2A C1A C7A Pd1 -69.6(11) no
C2A C1A C7A C8A 110.2(12) no
C6A C1A C7A Pd1 110.0(10) no
C6A C1A C7A C8A -70.3(14) no
C6B C1B C2B C3B 0.3(16) no
C7B C1B C2B C3B -179.2(10) no
C2B C1B C6B C5B -2.8(17) no
C7B C1B C6B C5B 176.7(11) no
C2B C1B C7B Pd2 -103.3(10) no
C2B C1B C7B C8B 75.4(13) no
C6B C1B C7B Pd2 77.3(12) no
C6B C1B C7B C8B -104.1(13) no
C1A C2A C3A C4A 0.8(17) no
C1B C2B C3B C4B 4.0(19) no
C2A C3A C4A C5A -2.1(19) no
C2B C3B C4B C5B -6(2) no
C3A C4A C5A C6A 3(2) no
C3B C4B C5B C6B 3(2) no
C4A C5A C6A C1A -1.6(19) no
C4B C5B C6B C1B 1(2) no
Pd1 C7A C8A Cl2 -177.5(6) no
Pd1 C7A C8A C9A -2.2(13) no
C1A C7A C8A Cl2 2.7(15) no
C1A C7A C8A C9A 178.0(9) no
Pd2 C7B C8B Cl3 -178.0(6) no
Pd2 C7B C8B C9B -0.2(13) no
C1B C7B C8B Cl3 3.2(16) no
C1B C7B C8B C9B -179.1(10) no
Cl2 C8A C9A N4 -162.9(7) no
C7A C8A C9A N4 21.4(14) no
Cl3 C8B C9B N5 -159.5(7) no
C7B C8B C9B N5 22.5(14) no
